data_7159427
loop_
_publ_author_name
'Moreno-Rodriguez, Nazaret'
'Borrego, L. Gabriel'
'Recio, Roc&#xed;o'
'Valdivia, Victoria'
'Nicasio, M. Carmen'
'&#xc1;lvarez, Eleuterio'
'Khiar, Noureddine'
'Fern&#xe1;ndez, Inmaculada'

_publ_section_title
;
 Synthesis and characterization of enantiopure chiral NH<sub>2</sub>/SO
 palladium complexes.
;
_journal_issue 28
_journal_name_full 'Organic &amp; biomolecular chemistry'
_journal_page_first 5827
_journal_page_last 5839
_journal_paper_doi 10.1039/d3ob00816a
_journal_volume 21
_journal_year 2023
_chemical_absolute_configuration ad
_chemical_formula_moiety 'C20 H29 N O3 S2'
_chemical_formula_sum 'C20 H29 N O3 S2'
_chemical_formula_weight 395.56
_space_group_crystal_system monoclinic
_space_group_IT_number 4
_space_group_name_Hall 'P 2yb'
_space_group_name_H-M_alt 'P 1 21 1'
_atom_sites_solution_hydrogens mixed
_audit_creation_method SHELXL-2018/3
_audit_update_record
;
2023-05-09 deposited with the CCDC.	2023-06-27 downloaded from the CCDC.
;
_cell_angle_alpha 90
_cell_angle_beta 99.556(2)
_cell_angle_gamma 90
_cell_formula_units_Z 2
_cell_length_a 6.0258(4)
_cell_length_b 17.9919(12)
_cell_length_c 9.5010(6)
_cell_measurement_reflns_used 9897
_cell_measurement_temperature 193(2)
_cell_measurement_theta_max 30.48
_cell_measurement_theta_min 2.45
_cell_volume 1015.76(12)
_computing_cell_refinement 'Bruker SAINT'
_computing_data_collection 'Bruker APEX2'
_computing_data_reduction 'Bruker SAINT'
_computing_molecular_graphics 'Bruker SHELXTL'
_computing_publication_material 'Bruker SHELXTL'
_computing_structure_refinement 'SHELXL-2018/3 (Sheldrick, 2018)'
_computing_structure_solution 'SHELXS-97 (Sheldrick 2008)'
_diffrn_ambient_temperature 193(2)
_diffrn_detector_area_resol_mean 7.37
_diffrn_measured_fraction_theta_full 0.999
_diffrn_measured_fraction_theta_max 0.998
_diffrn_measurement_device_type
; 
 Bruker-AXS, D8 QUEST ECO, PHOTON II area detector 
;
_diffrn_measurement_method 'phi and omega scans with narrow frames'
_diffrn_radiation_monochromator graphite
_diffrn_radiation_type MoK\a
_diffrn_radiation_wavelength 0.71073
_diffrn_reflns_av_R_equivalents 0.0612
_diffrn_reflns_av_unetI/netI 0.0578
_diffrn_reflns_Laue_measured_fraction_full 0.999
_diffrn_reflns_Laue_measured_fraction_max 0.998
_diffrn_reflns_limit_h_max 6
_diffrn_reflns_limit_h_min -8
_diffrn_reflns_limit_k_max 25
_diffrn_reflns_limit_k_min -25
_diffrn_reflns_limit_l_max 13
_diffrn_reflns_limit_l_min -13
_diffrn_reflns_number 23525
_diffrn_reflns_point_group_measured_fraction_full 0.998
_diffrn_reflns_point_group_measured_fraction_max 0.994
_diffrn_reflns_theta_full 25.242
_diffrn_reflns_theta_max 30.518
_diffrn_reflns_theta_min 2.174
_diffrn_source 'I\mS microfocus'
_exptl_absorpt_coefficient_mu 0.281
_exptl_absorpt_correction_T_max 0.7461
_exptl_absorpt_correction_T_min 0.5659
_exptl_absorpt_correction_type multi-scan
_exptl_absorpt_process_details
;
program SADABS, Bruker (2001).
;
_exptl_crystal_colour colourless
_exptl_crystal_density_diffrn 1.293
_exptl_crystal_description prism
_exptl_crystal_F_000 424
_exptl_crystal_size_max 0.500
_exptl_crystal_size_mid 0.200
_exptl_crystal_size_min 0.150
_refine_diff_density_max 0.453
_refine_diff_density_min -0.408
_refine_diff_density_rms 0.058
_refine_ls_abs_structure_details
; 
 Flack x determined using 2107 quotients [(I+)-(I-)]/[(I+)+(I-)] 
 (Parsons, Flack and Wagner, Acta Cryst. B69 (2013) 249-259). 
;
_refine_ls_abs_structure_Flack 0.03(4)
_refine_ls_extinction_method none
_refine_ls_goodness_of_fit_ref 1.068
_refine_ls_hydrogen_treatment constr
_refine_ls_matrix_type full
_refine_ls_number_parameters 241
_refine_ls_number_reflns 6169
_refine_ls_number_restraints 2
_refine_ls_restrained_S_all 1.068
_refine_ls_R_factor_all 0.0617
_refine_ls_R_factor_gt 0.0437
_refine_ls_shift/su_max 0.000
_refine_ls_shift/su_mean 0.000
_refine_ls_structure_factor_coef Fsqd
_refine_ls_weighting_details 'w=1/[\s^2^(Fo^2^)+(0.0115P)^2^+0.4800P] where P=(Fo^2^+2Fc^2^)/3'
_refine_ls_weighting_scheme calc
_refine_ls_wR_factor_gt 0.0818
_refine_ls_wR_factor_ref 0.0907
_reflns_Friedel_coverage 0.935
_reflns_Friedel_fraction_full 0.998
_reflns_Friedel_fraction_max 0.990
_reflns_number_gt 5149
_reflns_number_total 6169
_reflns_threshold_expression 'I > 2\s(I)'
_cod_data_source_file d3ob00816a2.cif
_cod_data_source_block 21_Rc_Ss
_cod_depositor_comments 'Adding full bibliography for 7159420--7159436.cif.'
_cod_original_sg_symbol_H-M 'P 21'
_cod_database_code 7159427
_shelx_shelxl_version_number 2018/3
_shelx_space_group_comment
; 
The symmetry employed for this shelxl refinement is uniquely defined 
by the following loop, which should always be used as a source of 
symmetry information in preference to the above space-group names. 
They are only intended as comments. 
;
_shelx_estimated_absorpt_t_min 0.872
_shelx_estimated_absorpt_t_max 0.959

loop_
_space_group_symop_operation_xyz
'x, y, z'
'-x, y+1/2, -z'

loop_
_atom_site_label
_atom_site_type_symbol
_atom_site_fract_x
_atom_site_fract_y
_atom_site_fract_z
_atom_site_U_iso_or_equiv
_atom_site_adp_type
_atom_site_occupancy
_atom_site_site_symmetry_order
_atom_site_calc_flag
_atom_site_refinement_flags_posn
_atom_site_refinement_flags_adp
_atom_site_refinement_flags_occupancy
_atom_site_disorder_assembly
_atom_site_disorder_group
S1 S 0.08207(13) 0.54328(4) 0.30126(8) 0.02672(17) Uani 1 1 d . . . . .
S2 S 0.65900(12) 0.37696(4) 0.67307(8) 0.02537(16) Uani 1 1 d . . . . .
O1 O -0.0787(5) 0.59027(13) 0.3643(3) 0.0407(6) Uani 1 1 d . . . . .
O2 O 0.6330(5) 0.39547(15) 0.8163(3) 0.0449(7) Uani 1 1 d . . . . .
O3 O 0.8276(4) 0.41629(13) 0.6102(3) 0.0386(6) Uani 1 1 d . . . . .
N1 N 0.1458(4) 0.46693(14) 0.4007(3) 0.0268(5) Uani 1 1 d D . . . .
H1N H 0.028267 0.458879 0.444559 0.032 Uiso 1 1 d DR U . . .
C1 C 0.3675(5) 0.46846(17) 0.4966(3) 0.0241(6) Uani 1 1 d . . . . .
H1 H 0.486151 0.474689 0.435324 0.029 Uiso 1 1 calc R U . . .
C2 C 0.3930(5) 0.39011(16) 0.5613(3) 0.0267(6) Uani 1 1 d . . . . .
H2A H 0.375900 0.353015 0.483282 0.032 Uiso 1 1 calc R U . . .
H2B H 0.271548 0.381482 0.617931 0.032 Uiso 1 1 calc R U . . .
C3 C 0.3941(5) 0.53166(15) 0.6043(3) 0.0217(5) Uani 1 1 d . . . . .
C4 C 0.5659(5) 0.58121(16) 0.6047(3) 0.0231(6) Uani 1 1 d . . . . .
H4 H 0.670489 0.574066 0.541339 0.028 Uiso 1 1 calc R U . . .
C5 C 0.5906(5) 0.64322(16) 0.6984(3) 0.0230(6) Uani 1 1 d . . . . .
C6 C 0.7663(5) 0.69550(17) 0.6992(4) 0.0309(7) Uani 1 1 d . . . . .
H6 H 0.873254 0.688837 0.637229 0.037 Uiso 1 1 calc R U . . .
C7 C 0.7829(6) 0.75562(19) 0.7887(4) 0.0398(8) Uani 1 1 d . . . . .
H7 H 0.901788 0.790311 0.788590 0.048 Uiso 1 1 calc R U . . .
C8 C 0.6260(7) 0.76640(19) 0.8805(4) 0.0406(8) Uani 1 1 d . . . . .
H8 H 0.638308 0.808516 0.941588 0.049 Uiso 1 1 calc R U . . .
C9 C 0.4561(6) 0.71681(18) 0.8824(3) 0.0327(7) Uani 1 1 d . . . . .
H9 H 0.351185 0.724594 0.945304 0.039 Uiso 1 1 calc R U . . .
C10 C 0.4333(5) 0.65363(16) 0.7917(3) 0.0234(6) Uani 1 1 d . . . . .
C11 C 0.2597(5) 0.60089(18) 0.7908(3) 0.0278(6) Uani 1 1 d . . . . .
H11 H 0.154686 0.606866 0.854227 0.033 Uiso 1 1 calc R U . . .
C12 C 0.2400(5) 0.54131(19) 0.7001(3) 0.0277(6) Uani 1 1 d . . . . .
H12 H 0.122412 0.506291 0.701461 0.033 Uiso 1 1 calc R U . . .
C13 C 0.7229(5) 0.27854(17) 0.6667(3) 0.0252(6) Uani 1 1 d . . . . .
C14 C 0.9266(5) 0.2675(2) 0.7849(4) 0.0361(8) Uani 1 1 d . . . . .
H14A H 0.982931 0.216541 0.780810 0.054 Uiso 1 1 calc R U . . .
H14B H 0.881614 0.276084 0.878043 0.054 Uiso 1 1 calc R U . . .
H14C H 1.045352 0.302653 0.771376 0.054 Uiso 1 1 calc R U . . .
C15 C 0.7832(6) 0.26025(19) 0.5209(4) 0.0338(7) Uani 1 1 d . . . . .
H15A H 0.913932 0.289798 0.505917 0.051 Uiso 1 1 calc R U . . .
H15B H 0.655236 0.271952 0.446249 0.051 Uiso 1 1 calc R U . . .
H15C H 0.819246 0.207263 0.516841 0.051 Uiso 1 1 calc R U . . .
C16 C 0.5225(6) 0.23270(19) 0.6962(4) 0.0346(7) Uani 1 1 d . . . . .
H16A H 0.396809 0.238738 0.617182 0.052 Uiso 1 1 calc R U . . .
H16B H 0.476687 0.249785 0.785086 0.052 Uiso 1 1 calc R U . . .
H16C H 0.565206 0.180152 0.705417 0.052 Uiso 1 1 calc R U . . .
C17 C -0.0817(5) 0.49859(18) 0.1424(3) 0.0265(6) Uani 1 1 d . . . . .
C18 C 0.0876(6) 0.4581(2) 0.0685(4) 0.0346(7) Uani 1 1 d . . . . .
H18A H 0.164999 0.420224 0.132717 0.052 Uiso 1 1 calc R U . . .
H18B H 0.197905 0.493740 0.043625 0.052 Uiso 1 1 calc R U . . .
H18C H 0.009261 0.434308 -0.018487 0.052 Uiso 1 1 calc R U . . .
C19 C -0.1919(7) 0.5627(2) 0.0511(4) 0.0437(9) Uani 1 1 d . . . . .
H19A H -0.262779 0.543734 -0.042272 0.065 Uiso 1 1 calc R U . . .
H19B H -0.077160 0.599585 0.038168 0.065 Uiso 1 1 calc R U . . .
H19C H -0.306266 0.586044 0.098793 0.065 Uiso 1 1 calc R U . . .
C20 C -0.2585(6) 0.4466(2) 0.1822(4) 0.0419(9) Uani 1 1 d . . . . .
H20A H -0.346779 0.425651 0.095277 0.063 Uiso 1 1 calc R U . . .
H20B H -0.358238 0.474081 0.235170 0.063 Uiso 1 1 calc R U . . .
H20C H -0.184985 0.406255 0.241861 0.063 Uiso 1 1 calc R U . . .

loop_
_atom_site_aniso_label
_atom_site_aniso_U_11
_atom_site_aniso_U_22
_atom_site_aniso_U_33
_atom_site_aniso_U_23
_atom_site_aniso_U_13
_atom_site_aniso_U_12
S1 0.0316(4) 0.0232(3) 0.0245(3) 0.0022(3) 0.0023(3) 0.0009(3)
S2 0.0235(3) 0.0239(3) 0.0262(3) -0.0035(3) -0.0035(3) 0.0001(3)
O1 0.0549(16) 0.0328(13) 0.0350(14) -0.0018(10) 0.0091(12) 0.0148(12)
O2 0.0521(15) 0.0476(16) 0.0306(12) -0.0128(11) -0.0061(11) 0.0119(12)
O3 0.0263(11) 0.0280(12) 0.0588(16) 0.0066(11) -0.0004(11) -0.0067(9)
N1 0.0267(12) 0.0269(13) 0.0246(12) 0.0037(10) -0.0023(10) -0.0013(10)
C1 0.0238(13) 0.0247(15) 0.0228(13) 0.0006(11) 0.0012(11) -0.0013(11)
C2 0.0254(13) 0.0226(15) 0.0291(15) 0.0001(12) -0.0042(12) -0.0001(11)
C3 0.0219(12) 0.0209(14) 0.0209(12) 0.0027(10) -0.0001(10) 0.0017(10)
C4 0.0230(13) 0.0217(14) 0.0245(14) 0.0027(11) 0.0039(11) 0.0033(11)
C5 0.0224(13) 0.0209(13) 0.0245(14) 0.0050(11) 0.0001(11) 0.0009(11)
C6 0.0256(14) 0.0281(17) 0.0384(18) 0.0047(13) 0.0031(13) -0.0034(13)
C7 0.0390(18) 0.0261(17) 0.051(2) 0.0001(15) -0.0023(17) -0.0078(14)
C8 0.053(2) 0.0252(17) 0.0395(19) -0.0063(14) -0.0050(17) -0.0025(15)
C9 0.0415(18) 0.0283(16) 0.0273(15) -0.0030(13) 0.0027(14) 0.0027(14)
C10 0.0262(13) 0.0231(14) 0.0199(13) 0.0023(11) 0.0008(11) 0.0045(11)
C11 0.0264(14) 0.0332(17) 0.0253(15) 0.0012(12) 0.0084(12) 0.0009(12)
C12 0.0256(13) 0.0293(14) 0.0281(14) 0.0021(14) 0.0040(11) -0.0054(13)
C13 0.0237(13) 0.0240(14) 0.0275(15) 0.0009(12) 0.0030(12) 0.0011(11)
C14 0.0300(16) 0.0351(18) 0.0402(19) 0.0059(15) -0.0035(14) 0.0065(14)
C15 0.0345(16) 0.0312(17) 0.0373(18) -0.0058(14) 0.0108(14) -0.0013(14)
C16 0.0311(16) 0.0314(17) 0.0421(19) 0.0062(14) 0.0088(14) -0.0016(13)
C17 0.0251(14) 0.0324(16) 0.0205(13) 0.0019(11) -0.0003(11) 0.0028(12)
C18 0.0375(17) 0.0375(18) 0.0285(16) -0.0035(14) 0.0050(14) 0.0044(15)
C19 0.048(2) 0.053(2) 0.0281(17) 0.0112(15) 0.0008(15) 0.0176(18)
C20 0.0335(17) 0.060(2) 0.0304(17) 0.0003(16) 0.0005(14) -0.0127(17)

loop_
_atom_type_symbol
_atom_type_description
_atom_type_scat_dispersion_real
_atom_type_scat_dispersion_imag
_atom_type_scat_source
C C 0.0033 0.0016 'International Tables Vol C Tables 4.2.6.8 and 6.1.1.4'
H H 0.0000 0.0000 'International Tables Vol C Tables 4.2.6.8 and 6.1.1.4'
N N 0.0061 0.0033 'International Tables Vol C Tables 4.2.6.8 and 6.1.1.4'
O O 0.0106 0.0060 'International Tables Vol C Tables 4.2.6.8 and 6.1.1.4'
S S 0.1246 0.1234 'International Tables Vol C Tables 4.2.6.8 and 6.1.1.4'

loop_
_geom_angle_atom_site_label_1
_geom_angle_atom_site_label_2
_geom_angle_atom_site_label_3
_geom_angle
_geom_angle_site_symmetry_1
_geom_angle_site_symmetry_3
_geom_angle_publ_flag
O1 S1 N1 110.05(14) . . ?
O1 S1 C17 106.38(15) . . ?
N1 S1 C17 98.37(13) . . ?
O2 S2 O3 118.24(17) . . ?
O2 S2 C2 107.75(16) . . ?
O3 S2 C2 108.20(15) . . ?
O2 S2 C13 108.37(15) . . ?
O3 S2 C13 107.22(14) . . ?
C2 S2 C13 106.49(14) . . ?
C1 N1 S1 115.4(2) . . ?
C1 N1 H1N 114.8 . . ?
S1 N1 H1N 105.8 . . ?
N1 C1 C3 114.2(2) . . ?
N1 C1 C2 104.4(2) . . ?
C3 C1 C2 115.1(2) . . ?
N1 C1 H1 107.6 . . ?
C3 C1 H1 107.6 . . ?
C2 C1 H1 107.6 . . ?
C1 C2 S2 112.3(2) . . ?
C1 C2 H2A 109.1 . . ?
S2 C2 H2A 109.1 . . ?
C1 C2 H2B 109.1 . . ?
S2 C2 H2B 109.1 . . ?
H2A C2 H2B 107.9 . . ?
C4 C3 C12 119.8(3) . . ?
C4 C3 C1 119.0(3) . . ?
C12 C3 C1 121.2(3) . . ?
C3 C4 C5 121.0(3) . . ?
C3 C4 H4 119.5 . . ?
C5 C4 H4 119.5 . . ?
C10 C5 C6 119.2(3) . . ?
C10 C5 C4 119.1(3) . . ?
C6 C5 C4 121.7(3) . . ?
C7 C6 C5 120.4(3) . . ?
C7 C6 H6 119.8 . . ?
C5 C6 H6 119.8 . . ?
C6 C7 C8 120.5(3) . . ?
C6 C7 H7 119.7 . . ?
C8 C7 H7 119.7 . . ?
C9 C8 C7 120.3(3) . . ?
C9 C8 H8 119.9 . . ?
C7 C8 H8 119.9 . . ?
C8 C9 C10 121.0(3) . . ?
C8 C9 H9 119.5 . . ?
C10 C9 H9 119.5 . . ?
C11 C10 C5 118.7(3) . . ?
C11 C10 C9 122.7(3) . . ?
C5 C10 C9 118.6(3) . . ?
C12 C11 C10 121.2(3) . . ?
C12 C11 H11 119.4 . . ?
C10 C11 H11 119.4 . . ?
C11 C12 C3 120.2(3) . . ?
C11 C12 H12 119.9 . . ?
C3 C12 H12 119.9 . . ?
C15 C13 C16 111.4(3) . . ?
C15 C13 C14 110.8(3) . . ?
C16 C13 C14 110.9(3) . . ?
C15 C13 S2 108.9(2) . . ?
C16 C13 S2 110.0(2) . . ?
C14 C13 S2 104.5(2) . . ?
C13 C14 H14A 109.5 . . ?
C13 C14 H14B 109.5 . . ?
H14A C14 H14B 109.5 . . ?
C13 C14 H14C 109.5 . . ?
H14A C14 H14C 109.5 . . ?
H14B C14 H14C 109.5 . . ?
C13 C15 H15A 109.5 . . ?
C13 C15 H15B 109.5 . . ?
H15A C15 H15B 109.5 . . ?
C13 C15 H15C 109.5 . . ?
H15A C15 H15C 109.5 . . ?
H15B C15 H15C 109.5 . . ?
C13 C16 H16A 109.5 . . ?
C13 C16 H16B 109.5 . . ?
H16A C16 H16B 109.5 . . ?
C13 C16 H16C 109.5 . . ?
H16A C16 H16C 109.5 . . ?
H16B C16 H16C 109.5 . . ?
C20 C17 C18 112.0(3) . . ?
C20 C17 C19 110.6(3) . . ?
C18 C17 C19 111.2(3) . . ?
C20 C17 S1 111.6(2) . . ?
C18 C17 S1 106.1(2) . . ?
C19 C17 S1 105.0(2) . . ?
C17 C18 H18A 109.5 . . ?
C17 C18 H18B 109.5 . . ?
H18A C18 H18B 109.5 . . ?
C17 C18 H18C 109.5 . . ?
H18A C18 H18C 109.5 . . ?
H18B C18 H18C 109.5 . . ?
C17 C19 H19A 109.5 . . ?
C17 C19 H19B 109.5 . . ?
H19A C19 H19B 109.5 . . ?
C17 C19 H19C 109.5 . . ?
H19A C19 H19C 109.5 . . ?
H19B C19 H19C 109.5 . . ?
C17 C20 H20A 109.5 . . ?
C17 C20 H20B 109.5 . . ?
H20A C20 H20B 109.5 . . ?
C17 C20 H20C 109.5 . . ?
H20A C20 H20C 109.5 . . ?
H20B C20 H20C 109.5 . . ?

loop_
_geom_bond_atom_site_label_1
_geom_bond_atom_site_label_2
_geom_bond_distance
_geom_bond_site_symmetry_2
_geom_bond_publ_flag
S1 O1 1.485(3) . ?
S1 N1 1.675(3) . ?
S1 C17 1.845(3) . ?
S2 O2 1.435(3) . ?
S2 O3 1.446(2) . ?
S2 C2 1.785(3) . ?
S2 C13 1.815(3) . ?
N1 C1 1.487(4) . ?
N1 H1N 0.8909 . ?
C1 C3 1.521(4) . ?
C1 C2 1.536(4) . ?
C1 H1 1.0000 . ?
C2 H2A 0.9900 . ?
C2 H2B 0.9900 . ?
C3 C4 1.366(4) . ?
C3 C12 1.414(4) . ?
C4 C5 1.420(4) . ?
C4 H4 0.9500 . ?
C5 C10 1.414(4) . ?
C5 C6 1.415(4) . ?
C6 C7 1.369(5) . ?
C6 H6 0.9500 . ?
C7 C8 1.402(6) . ?
C7 H7 0.9500 . ?
C8 C9 1.360(5) . ?
C8 H8 0.9500 . ?
C9 C10 1.419(4) . ?
C9 H9 0.9500 . ?
C10 C11 1.411(4) . ?
C11 C12 1.368(4) . ?
C11 H11 0.9500 . ?
C12 H12 0.9500 . ?
C13 C15 1.525(4) . ?
C13 C16 1.527(4) . ?
C13 C14 1.533(4) . ?
C14 H14A 0.9800 . ?
C14 H14B 0.9800 . ?
C14 H14C 0.9800 . ?
C15 H15A 0.9800 . ?
C15 H15B 0.9800 . ?
C15 H15C 0.9800 . ?
C16 H16A 0.9800 . ?
C16 H16B 0.9800 . ?
C16 H16C 0.9800 . ?
C17 C20 1.512(5) . ?
C17 C18 1.517(4) . ?
C17 C19 1.528(4) . ?
C18 H18A 0.9800 . ?
C18 H18B 0.9800 . ?
C18 H18C 0.9800 . ?
C19 H19A 0.9800 . ?
C19 H19B 0.9800 . ?
C19 H19C 0.9800 . ?
C20 H20A 0.9800 . ?
C20 H20B 0.9800 . ?
C20 H20C 0.9800 . ?

loop_
_geom_hbond_atom_site_label_D
_geom_hbond_atom_site_label_H
_geom_hbond_atom_site_label_A
_geom_hbond_distance_DH
_geom_hbond_distance_HA
_geom_hbond_distance_DA
_geom_hbond_angle_DHA
_geom_hbond_site_symmetry_A
_geom_hbond_publ_flag
N1 H1N O3 0.89 2.27 3.120(4) 159.2 1_455 yes

loop_
_geom_torsion_atom_site_label_1
_geom_torsion_atom_site_label_2
_geom_torsion_atom_site_label_3
_geom_torsion_atom_site_label_4
_geom_torsion
_geom_torsion_site_symmetry_1
_geom_torsion_site_symmetry_2
_geom_torsion_site_symmetry_3
_geom_torsion_site_symmetry_4
_geom_torsion_publ_flag
O1 S1 N1 C1 -101.9(2) . . . . ?
C17 S1 N1 C1 147.1(2) . . . . ?
S1 N1 C1 C3 59.4(3) . . . . ?
S1 N1 C1 C2 -174.1(2) . . . . ?
N1 C1 C2 S2 176.3(2) . . . . ?
C3 C1 C2 S2 -57.8(3) . . . . ?
O2 S2 C2 C1 92.1(3) . . . . ?
O3 S2 C2 C1 -36.9(3) . . . . ?
C13 S2 C2 C1 -151.8(2) . . . . ?
N1 C1 C3 C4 -121.7(3) . . . . ?
C2 C1 C3 C4 117.6(3) . . . . ?
N1 C1 C3 C12 56.1(4) . . . . ?
C2 C1 C3 C12 -64.6(4) . . . . ?
C12 C3 C4 C5 -1.0(4) . . . . ?
C1 C3 C4 C5 176.8(2) . . . . ?
C3 C4 C5 C10 -0.4(4) . . . . ?
C3 C4 C5 C6 -179.3(3) . . . . ?
C10 C5 C6 C7 -0.3(4) . . . . ?
C4 C5 C6 C7 178.6(3) . . . . ?
C5 C6 C7 C8 -0.2(5) . . . . ?
C6 C7 C8 C9 0.5(5) . . . . ?
C7 C8 C9 C10 -0.3(5) . . . . ?
C6 C5 C10 C11 -179.6(3) . . . . ?
C4 C5 C10 C11 1.4(4) . . . . ?
C6 C5 C10 C9 0.6(4) . . . . ?
C4 C5 C10 C9 -178.4(3) . . . . ?
C8 C9 C10 C11 179.9(3) . . . . ?
C8 C9 C10 C5 -0.3(4) . . . . ?
C5 C10 C11 C12 -1.1(4) . . . . ?
C9 C10 C11 C12 178.7(3) . . . . ?
C10 C11 C12 C3 -0.3(5) . . . . ?
C4 C3 C12 C11 1.4(4) . . . . ?
C1 C3 C12 C11 -176.4(3) . . . . ?
O2 S2 C13 C15 -172.2(2) . . . . ?
O3 S2 C13 C15 -43.5(2) . . . . ?
C2 S2 C13 C15 72.2(2) . . . . ?
O2 S2 C13 C16 65.4(3) . . . . ?
O3 S2 C13 C16 -165.9(2) . . . . ?
C2 S2 C13 C16 -50.3(3) . . . . ?
O2 S2 C13 C14 -53.7(3) . . . . ?
O3 S2 C13 C14 75.0(2) . . . . ?
C2 S2 C13 C14 -169.4(2) . . . . ?
O1 S1 C17 C20 -64.3(3) . . . . ?
N1 S1 C17 C20 49.5(3) . . . . ?
O1 S1 C17 C18 173.4(2) . . . . ?
N1 S1 C17 C18 -72.8(2) . . . . ?
O1 S1 C17 C19 55.5(3) . . . . ?
N1 S1 C17 C19 169.4(2) . . . . ?
